data_7151465
loop_
_publ_author_name
'Easton, Christopher J.'
'Edwards, Alison J.'
'McNabb, Stephen B.'
'Merrett, Martin C.'
'O'Connell, Jenny L.'
'Simpson, Gregory W.'
'Simpson, Jamie S.'
'Willis, Anthony C.'

_publ_section_title
;
 Allylic halogenation of unsaturated amino acidsElectronic
 supplementary information (ESI) available: synthesis and
 characterisation of compounds 14?20 and 24?26. See
 http://www.rsc.org/suppdata/ob/b3/b303719c/
;
_journal_issue 14
_journal_name_full 'Organic &amp;  Biomolecular Chemistry'
_journal_page_first 2492
_journal_paper_doi 10.1039/b303719c
_journal_volume 1
_journal_year 2003
_chemical_compound_source
;
?
;
_chemical_formula_moiety ' C14 H11 N O4 '
_chemical_formula_sum 'C14 H11 N O4'
_chemical_formula_weight 257.24
_chemical_melting_point ?
_chemical_name_systematic
;
?
;
_space_group_IT_number 2
_symmetry_cell_setting triclinic
_symmetry_space_group_name_Hall '-P 1'
_symmetry_space_group_name_H-M 'P -1'
_atom_sites_solution_hydrogens geom
_atom_sites_solution_primary direct
_audit_creation_date 02-15-03
_audit_creation_method CRYSTALS_ver_12-03-99
_audit_update_record
;
2002-03-14 - Report on C14 H11 N O4
by Anthony C. Willis
for Stephen B. McNabb and Christopher J. Easton
2002-03-14 - passes checkcif tests with minor warnings
2002-03-15 - make both molecules (as presented) same hand
2002-03-19 - checkcif run again
;
_cell_angle_alpha 91.151(1)
_cell_angle_beta 94.660(1)
_cell_angle_gamma 90.007(2)
_cell_formula_units_Z 4
_cell_length_a 7.0050(2)
_cell_length_b 12.8848(4)
_cell_length_c 13.7023(5)
_cell_measurement_reflns_used 17604
_cell_measurement_temperature 200
_cell_measurement_theta_max 27
_cell_measurement_theta_min 3
_cell_volume 1232.40(7)
_computing_cell_refinement
;
Denzo/Scalepack (Otwinowski & Minor, 1996)
;
_computing_data_collection
;
COLLECT (Nonius BV, 1997)
;
_computing_data_reduction
;
Denzo/Scalepack (Otwinowski & Minor, 1996)
;
_computing_molecular_graphics
;
teXsan (MSC, 1992-1997)
;
_computing_publication_material
;
CRYSTALS (Watkin et al 2001)
;
_computing_structure_refinement
;
CRYSTALS (Watkin et al 2001)
;
_computing_structure_solution
;
SIR92 (Altomare et al, 1994)
;
_diffrn_ambient_temperature 200
_diffrn_measured_fraction_theta_full 0.993
_diffrn_measured_fraction_theta_max 0.993
_diffrn_measurement_device_type
;
Enraf Nonius Kappa CCD
;
_diffrn_measurement_method ' \f and \w scans with CCD '
_diffrn_radiation_monochromator graphite
_diffrn_radiation_type 'Mo K\a'
_diffrn_radiation_wavelength 0.71069
_diffrn_reflns_av_R_equivalents 0.06
_diffrn_reflns_limit_h_max 9
_diffrn_reflns_limit_h_min -9
_diffrn_reflns_limit_k_max 16
_diffrn_reflns_limit_k_min -16
_diffrn_reflns_limit_l_max 17
_diffrn_reflns_limit_l_min -17
_diffrn_reflns_number 27671
_diffrn_reflns_theta_full 27.55
_diffrn_reflns_theta_max 27.55
_diffrn_reflns_theta_min 4.28
_diffrn_standards_decay_% 0.00
_diffrn_standards_number 0
_exptl_absorpt_coefficient_mu 0.103
_exptl_absorpt_correction_T_max 0.983
_exptl_absorpt_correction_T_min 0.972
_exptl_absorpt_correction_type integration
_exptl_absorpt_process_details
;
via Gaussian method (Coppens, 1970) implemented in maXus (2000)
;
_exptl_crystal_colour ' colourless '
_exptl_crystal_density_diffrn 1.386
_exptl_crystal_density_meas ?
_exptl_crystal_description ' block '
_exptl_crystal_F_000 536.301
_exptl_crystal_size_max 0.27
_exptl_crystal_size_mid 0.27
_exptl_crystal_size_min 0.20
_refine_diff_density_max 0.76
_refine_diff_density_min -0.19
_refine_ls_extinction_method None
_refine_ls_goodness_of_fit_ref 1.0651
_refine_ls_hydrogen_treatment noref
_refine_ls_matrix_type full
_refine_ls_number_parameters 343
_refine_ls_number_reflns 2685
_refine_ls_R_factor_gt 0.0456
_refine_ls_shift/su_max 0.001128
_refine_ls_structure_factor_coef F
_refine_ls_weighting_details
;
Chebychev polynomial with 3 parameters, Carruthers & Watkin , 1979,
0.400    0.218    0.136
;
_refine_ls_weighting_scheme calc
_refine_ls_wR_factor_ref 0.0507
_reflns_limit_h_max 9
_reflns_limit_h_min -9
_reflns_limit_k_max 16
_reflns_limit_k_min -16
_reflns_limit_l_max 17
_reflns_limit_l_min 0
_reflns_number_gt 2685
_reflns_number_total 5653
_reflns_threshold_expression >2.00\s(I)
_cod_data_source_file b303719c.txt
_cod_data_source_block sbm10
_cod_depositor_comments
;
The following automatic conversions were performed:
'_symmetry_cell_setting' value 'Triclinic ' changed to 'triclinic'
according to '/home/adriana/struct/CIF-dictionaries/cif_core.dic'
dictionary named 'cif_core.dic' version 2.4.1 from 2010-06-29.

Automatic conversion script
Id: cif_fix_enum 1555 2011-01-17 13:19:09Z saulius 

The following automatic conversions were performed:

'_chemical_melting_point' value 'not measured' was changed to '?' -
the value is undefined or not given.

Automatic conversion script
Id: cif_fix_values 1569 2011-02-09 13:29:24Z adriana 
;
_cod_original_sg_symbol_H-M 'P -1 '
_cod_original_formula_sum ' C14 H11 N O4 '
_cod_database_code 7151465

loop_
_symmetry_equiv_pos_as_xyz
x,y,z
-x,-y,-z

loop_
_atom_site_label
_atom_site_type_symbol
_atom_site_fract_x
_atom_site_fract_y
_atom_site_fract_z
_atom_site_U_iso_or_equiv
_atom_site_occupancy
_atom_site_adp_type
O1 o -0.0925(3) 0.6276(2) 0.30718(16) 0.0577 1.0000 Uani
O2 o 0.0875(3) 0.60626(17) 0.18044(14) 0.0454 1.0000 Uani
O3 o 0.2592(3) 0.52347(16) 0.50786(14) 0.0470 1.0000 Uani
O4 o 0.1535(3) 0.85522(16) 0.40385(15) 0.0457 1.0000 Uani
O11 o 0.0338(3) 0.14421(19) 0.04952(15) 0.0521 1.0000 Uani
O12 o 0.1734(3) 0.15230(17) -0.09130(14) 0.0452 1.0000 Uani
O13 o 0.4171(3) 0.01733(16) 0.19221(15) 0.0503 1.0000 Uani
O14 o 0.2835(3) 0.36335(16) 0.17365(15) 0.0482 1.0000 Uani
N1 n 0.2224(3) 0.68239(17) 0.43233(16) 0.0337 1.0000 Uani
N11 n 0.3681(3) 0.19039(17) 0.15882(16) 0.0339 1.0000 Uani
C1 c 0.2448(4) 0.6508(2) 0.33314(19) 0.0329 1.0000 Uani
C2 c 0.4121(4) 0.6919(2) 0.2860(2) 0.0359 1.0000 Uani
C3 c 0.4897(5) 0.7770(3) 0.2552(2) 0.0485 1.0000 Uani
C4 c 0.4234(4) 0.5839(2) 0.3125(2) 0.0398 1.0000 Uani
C5 c 0.0609(4) 0.6277(2) 0.2747(2) 0.0357 1.0000 Uani
C6 c -0.0814(5) 0.5774(3) 0.1186(2) 0.0601 1.0000 Uani
C7 c 0.2321(4) 0.6157(2) 0.51212(19) 0.0336 1.0000 Uani
C8 c 0.2026(4) 0.6830(2) 0.59902(19) 0.0340 1.0000 Uani
C9 c 0.2011(4) 0.6573(3) 0.6965(2) 0.0413 1.0000 Uani
C10 c 0.1656(4) 0.7368(3) 0.7626(2) 0.0463 1.0000 Uani
C11 c 0.1343(4) 0.8375(3) 0.7309(2) 0.0465 1.0000 Uani
C12 c 0.1358(4) 0.8634(2) 0.6327(2) 0.0409 1.0000 Uani
C13 c 0.1708(4) 0.7833(2) 0.56798(19) 0.0338 1.0000 Uani
C14 c 0.1795(4) 0.7847(2) 0.4598(2) 0.0349 1.0000 Uani
C101 c 0.3666(4) 0.1842(2) 0.05433(19) 0.0356 1.0000 Uani
C102 c 0.5028(4) 0.2502(3) 0.0063(2) 0.0436 1.0000 Uani
C103 c 0.5463(5) 0.3484(3) -0.0129(2) 0.0644 1.0000 Uani
C104 c 0.5460(4) 0.1411(3) 0.0083(2) 0.0460 1.0000 Uani
C105 c 0.1729(4) 0.1585(2) 0.0055(2) 0.0355 1.0000 Uani
C106 c -0.0085(5) 0.1246(3) -0.1440(2) 0.0521 1.0000 Uani
C107 c 0.3867(4) 0.1050(2) 0.2200(2) 0.0353 1.0000 Uani
C108 c 0.3619(4) 0.1454(2) 0.32050(19) 0.0326 1.0000 Uani
C109 c 0.3658(4) 0.0937(2) 0.4080(2) 0.0380 1.0000 Uani
C110 c 0.3329(4) 0.1529(2) 0.4915(2) 0.0425 1.0000 Uani
C111 c 0.2965(4) 0.2588(2) 0.4862(2) 0.0400 1.0000 Uani
C112 c 0.2908(4) 0.3099(2) 0.3970(2) 0.0376 1.0000 Uani
C113 c 0.3243(4) 0.2505(2) 0.3149(2) 0.0324 1.0000 Uani
C114 c 0.3209(4) 0.2809(2) 0.2109(2) 0.0356 1.0000 Uani
H31 h 0.4238(5) 0.8453(3) 0.2622(2) 0.0584 1.0000 Uiso
H32 h 0.6145(5) 0.7734(3) 0.2247(2) 0.0584 1.0000 Uiso
H41 h 0.5148(4) 0.5616(2) 0.3680(2) 0.0478 1.0000 Uiso
H42 h 0.4130(4) 0.5282(2) 0.2605(2) 0.0478 1.0000 Uiso
H61 h -0.0457(5) 0.5632(3) 0.0505(2) 0.0709 1.0000 Uiso
H62 h -0.1763(5) 0.6354(3) 0.1182(2) 0.0709 1.0000 Uiso
H63 h -0.1393(5) 0.5136(3) 0.1445(2) 0.0709 1.0000 Uiso
H91 h 0.2245(4) 0.5845(3) 0.7184(2) 0.0496 1.0000 Uiso
H101 h 0.1626(4) 0.7214(3) 0.8337(2) 0.0555 1.0000 Uiso
H111 h 0.1098(4) 0.8932(3) 0.7802(2) 0.0556 1.0000 Uiso
H121 h 0.1129(4) 0.9361(2) 0.6103(2) 0.0491 1.0000 Uiso
H1031 h 0.6591(5) 0.3636(3) -0.0506(2) 0.0773 1.0000 Uiso
H1032 h 0.4662(5) 0.4066(3) 0.0106(2) 0.0773 1.0000 Uiso
H1041 h 0.6575(4) 0.1152(3) 0.0512(2) 0.0553 1.0000 Uiso
H1042 h 0.5315(4) 0.0981(3) -0.0535(2) 0.0553 1.0000 Uiso
H1061 h 0.0068(5) 0.1220(3) -0.2159(2) 0.0614 1.0000 Uiso
H1062 h -0.1070(5) 0.1778(3) -0.1297(2) 0.0614 1.0000 Uiso
H1063 h -0.0504(5) 0.0550(3) -0.1226(2) 0.0614 1.0000 Uiso
H1091 h 0.3910(4) 0.0174(2) 0.4114(2) 0.0455 1.0000 Uiso
H1101 h 0.3356(4) 0.1185(2) 0.5563(2) 0.0511 1.0000 Uiso
H1111 h 0.2739(4) 0.2991(2) 0.5473(2) 0.0479 1.0000 Uiso
H1121 h 0.2636(4) 0.3859(2) 0.3926(2) 0.0450 1.0000 Uiso

loop_
_atom_site_aniso_label
_atom_site_aniso_U_11
_atom_site_aniso_U_22
_atom_site_aniso_U_33
_atom_site_aniso_U_23
_atom_site_aniso_U_13
_atom_site_aniso_U_12
O1 0.0388(12) 0.0922(18) 0.0421(13) -0.0101(12) 0.007(1) -0.0093(11)
O2 0.0466(12) 0.0604(14) 0.0281(11) -0.0081(9) -0.0010(9) -0.004(1)
O3 0.0667(14) 0.0375(13) 0.0375(12) 0.0018(9) 0.009(1) 0.007(1)
O4 0.0603(13) 0.0374(12) 0.0400(12) 0.005(1) 0.008(1) 0.001(1)
O11 0.0395(12) 0.0816(17) 0.0355(12) -0.0057(11) 0.0073(9) -0.0088(11)
O12 0.0437(12) 0.0649(14) 0.026(1) -0.0019(9) -0.0015(8) -0.014(1)
O13 0.0728(15) 0.0366(13) 0.0415(12) -0.006(1) 0.0064(11) 0.003(1)
O14 0.0673(14) 0.0378(13) 0.0398(12) 0.001(1) 0.006(1) 0.006(1)
N1 0.0397(13) 0.0351(13) 0.0264(12) -0.003(1) 0.005(1) 0.001(1)
N11 0.0403(13) 0.0355(13) 0.0256(12) -0.003(1) 0.0013(9) -0.000(1)
C1 0.0378(15) 0.0345(15) 0.0267(14) -0.0025(11) 0.0047(11) -0.0002(11)
C2 0.0386(15) 0.0406(17) 0.0287(14) -0.0024(12) 0.0044(11) -0.0005(12)
C3 0.0501(19) 0.063(2) 0.0330(16) 0.0002(15) 0.0066(13) -0.0047(15)
C4 0.0421(16) 0.0430(18) 0.0344(15) -0.0052(13) 0.0046(12) 0.0047(12)
C5 0.0407(16) 0.0367(16) 0.0296(15) -0.0019(12) 0.0045(12) -0.0004(12)
C6 0.062(2) 0.079(3) 0.0365(18) -0.0083(17) -0.0114(15) -0.0126(18)
C7 0.0337(14) 0.0391(18) 0.0278(14) 0.0026(12) 0.0013(11) -0.0006(12)
C8 0.0268(13) 0.0471(18) 0.0282(15) -0.0024(13) 0.0034(11) 0.0002(11)
C9 0.0335(15) 0.061(2) 0.0293(15) 0.0036(14) 0.0032(11) 0.0042(13)
C10 0.0339(15) 0.075(2) 0.0296(15) -0.0036(15) 0.0036(12) 0.0014(14)
C11 0.0345(16) 0.068(2) 0.0364(17) -0.0189(15) 0.0054(13) -0.0042(14)
C12 0.0344(15) 0.0439(18) 0.0444(18) -0.0100(14) 0.0061(12) -0.0042(12)
C13 0.0286(14) 0.0424(18) 0.0307(15) -0.0044(12) 0.0046(11) -0.0047(11)
C14 0.0316(14) 0.0398(17) 0.0333(16) -0.0043(13) 0.0035(11) -0.0030(12)
C101 0.0355(15) 0.0445(17) 0.0263(14) -0.0057(12) 0.0021(11) -0.0037(12)
C102 0.0428(17) 0.057(2) 0.0308(16) -0.0030(14) 0.0037(12) -0.0153(14)
C103 0.054(2) 0.100(3) 0.0398(19) 0.0018(19) 0.0043(15) -0.023(2)
C104 0.0401(17) 0.064(2) 0.0336(16) -0.0072(14) 0.0057(13) -0.0024(14)
C105 0.0399(16) 0.0362(16) 0.0302(15) -0.0025(12) 0.0029(12) -0.0006(12)
C106 0.0526(19) 0.063(2) 0.0382(18) -0.0023(15) -0.0124(14) -0.0129(16)
C107 0.0361(15) 0.0349(17) 0.0344(15) -0.0037(13) 0.0012(12) -0.0015(12)
C108 0.0293(14) 0.0394(16) 0.0285(14) -0.0036(12) -0.0006(11) -0.0042(11)
C109 0.0367(15) 0.0420(17) 0.0351(16) 0.0010(13) 0.0010(12) 0.0009(12)
C110 0.0350(15) 0.058(2) 0.0344(16) 0.0028(14) 0.0028(12) -0.0043(13)
C111 0.0321(15) 0.055(2) 0.0332(16) -0.0105(13) 0.0050(11) -0.0056(13)
C112 0.0334(14) 0.0400(17) 0.0390(16) -0.0087(13) 0.0030(12) -0.0036(12)
C113 0.0280(13) 0.0361(16) 0.0324(14) -0.0033(12) 0.0002(11) -0.0047(11)
C114 0.0334(15) 0.0364(18) 0.0365(16) -0.0030(13) 0.0014(12) -0.0027(12)

loop_
_atom_type_symbol
_atom_type_scat_dispersion_real
_atom_type_scat_dispersion_imag
_atom_type_scat_Cromer_Mann_a1
_atom_type_scat_Cromer_Mann_b1
_atom_type_scat_Cromer_Mann_a2
_atom_type_scat_Cromer_Mann_b2
_atom_type_scat_Cromer_Mann_a3
_atom_type_scat_Cromer_Mann_b3
_atom_type_scat_Cromer_Mann_a4
_atom_type_scat_Cromer_Mann_b4
_atom_type_scat_Cromer_Mann_c
_atom_type_scat_source
'C   ' 0.0033 0.0016 2.3100 20.8439 1.0200 10.2075 1.5886 0.5687 0.8650 51.6512 0.2156 International_Tables_Vol_IV_Table_2.2B
'H   ' 0.0000 0.0000 0.4930 10.5109 0.3229 26.1257 0.1402 3.1424 0.0408 57.7997 0.0030 International_Tables_Vol_IV_Table_2.2B
'N   ' 0.0061 0.0033 12.2126 0.0057 3.1322 9.8933 2.0125 28.9975 1.1663 0.5826 -11.5290 International_Tables_Vol_IV_Table_2.2B
'O   ' 0.0106 0.0060 3.0485 13.2771 2.2868 5.7011 1.5463 0.3239 0.8670 32.9089 0.2508 International_Tables_Vol_IV_Table_2.2B

loop_
_exptl_crystal_face_index_h
_exptl_crystal_face_index_k
_exptl_crystal_face_index_l
_exptl_crystal_face_perp_dist
0 1 0 0.150
0 -1 0 0.120
0 0 1 0.100
0 0 -1 0.170
1 0 -1 0.120
-1 0 1 0.080
0 1 -1 0.120

loop_
_geom_angle_atom_site_label_1
_geom_angle_site_symmetry_1
_geom_angle_atom_site_label_2
_geom_angle_site_symmetry_2
_geom_angle_atom_site_label_3
_geom_angle_site_symmetry_3
_geom_angle
_geom_angle_publ_flag
C5 . O2 . C6 . 116.0(2) yes
C105 . O12 . C106 . 115.6(2) yes
C1 . N1 . C7 . 124.9(2) yes
C1 . N1 . C14 . 123.0(2) yes
C7 . N1 . C14 . 112.1(2) yes
C101 . N11 . C107 . 124.4(2) yes
C101 . N11 . C114 . 123.5(2) yes
C107 . N11 . C114 . 111.4(2) yes
N1 . C1 . C2 . 117.8(2) yes
N1 . C1 . C4 . 117.9(2) yes
C2 . C1 . C4 . 56.58(18) yes
N1 . C1 . C5 . 113.9(2) yes
C2 . C1 . C5 . 120.9(2) yes
C4 . C1 . C5 . 118.1(2) yes
C1 . C2 . C3 . 143.8(3) yes
C1 . C2 . C4 . 64.35(19) yes
C3 . C2 . C4 . 151.3(3) yes
C2 . C3 . H31 . 120.00(19) no
C2 . C3 . H32 . 120.00(19) no
H31 . C3 . H32 . 120.000 no
C1 . C4 . C2 . 59.07(18) yes
C1 . C4 . H41 . 120.16(14) no
C2 . C4 . H41 . 120.16(16) no
C1 . C4 . H42 . 120.16(14) no
C2 . C4 . H42 . 120.16(16) no
H41 . C4 . H42 . 109.467 no
O1 . C5 . O2 . 123.8(3) yes
O1 . C5 . C1 . 124.5(3) yes
O2 . C5 . C1 . 111.8(2) yes
O2 . C6 . H61 . 109.47(17) no
O2 . C6 . H62 . 109.47(18) no
H61 . C6 . H62 . 109.476 no
O2 . C6 . H63 . 109.47(18) no
H61 . C6 . H63 . 109.476 no
H62 . C6 . H63 . 109.476 no
O3 . C7 . N1 . 125.4(2) yes
O3 . C7 . C8 . 129.1(3) yes
N1 . C7 . C8 . 105.5(2) yes
C7 . C8 . C9 . 129.7(3) yes
C7 . C8 . C13 . 108.5(2) yes
C9 . C8 . C13 . 121.8(3) yes
C8 . C9 . C10 . 117.2(3) yes
C8 . C9 . H91 . 121.40(18) no
C10 . C9 . H91 . 121.40(19) no
C9 . C10 . C11 . 120.7(3) yes
C9 . C10 . H101 . 119.67(19) no
C11 . C10 . H101 . 119.67(17) no
C10 . C11 . C12 . 122.1(3) yes
C10 . C11 . H111 . 118.93(17) no
C12 . C11 . H111 . 118.93(19) no
C11 . C12 . C13 . 116.4(3) yes
C11 . C12 . H121 . 121.79(19) no
C13 . C12 . H121 . 121.79(18) no
C8 . C13 . C12 . 121.7(3) yes
C8 . C13 . C14 . 108.5(2) yes
C12 . C13 . C14 . 129.7(3) yes
O4 . C14 . N1 . 124.8(2) yes
O4 . C14 . C13 . 129.9(3) yes
N1 . C14 . C13 . 105.3(2) yes
N11 . C101 . C102 . 118.1(2) yes
N11 . C101 . C104 . 118.6(2) yes
C102 . C101 . C104 . 56.64(19) yes
N11 . C101 . C105 . 112.8(2) yes
C102 . C101 . C105 . 121.2(2) yes
C104 . C101 . C105 . 118.6(2) yes
C101 . C102 . C103 . 143.8(3) yes
C101 . C102 . C104 . 64.1(2) yes
C103 . C102 . C104 . 151.8(3) yes
C102 . C103 . H1031 . 120.0(2) no
C102 . C103 . H1032 . 120.0(2) no
H1031 . C103 . H1032 . 120.000 no
C101 . C104 . C102 . 59.23(19) yes
C101 . C104 . H1041 . 120.13(15) no
C102 . C104 . H1041 . 120.13(17) no
C101 . C104 . H1042 . 120.13(15) no
C102 . C104 . H1042 . 120.13(17) no
H1041 . C104 . H1042 . 109.467 no
O11 . C105 . O12 . 124.2(3) yes
O11 . C105 . C101 . 123.5(2) yes
O12 . C105 . C101 . 112.3(2) yes
O12 . C106 . H1061 . 109.47(15) no
O12 . C106 . H1062 . 109.47(16) no
H1061 . C106 . H1062 . 109.476 no
O12 . C106 . H1063 . 109.47(16) no
H1061 . C106 . H1063 . 109.476 no
H1062 . C106 . H1063 . 109.476 no
O13 . C107 . N11 . 124.3(3) yes
O13 . C107 . C108 . 129.5(3) yes
N11 . C107 . C108 . 106.2(2) yes
C107 . C108 . C109 . 130.0(3) yes
C107 . C108 . C113 . 108.1(2) yes
C109 . C108 . C113 . 121.9(2) yes
C108 . C109 . C110 . 116.9(3) yes
C108 . C109 . H1091 . 121.56(16) no
C110 . C109 . H1091 . 121.56(18) no
C109 . C110 . C111 . 121.3(3) yes
C109 . C110 . H1101 . 119.33(18) no
C111 . C110 . H1101 . 119.33(17) no
C110 . C111 . C112 . 121.1(3) yes
C110 . C111 . H1111 . 119.43(17) no
C112 . C111 . H1111 . 119.43(17) no
C111 . C112 . C113 . 117.0(3) yes
C111 . C112 . H1121 . 121.51(17) no
C113 . C112 . H1121 . 121.51(17) no
C108 . C113 . C112 . 121.8(3) yes
C108 . C113 . C114 . 108.6(2) yes
C112 . C113 . C114 . 129.6(3) yes
O14 . C114 . N11 . 124.4(3) yes
O14 . C114 . C113 . 130.1(3) yes
N11 . C114 . C113 . 105.5(2) yes

loop_
_geom_bond_atom_site_label_1
_geom_bond_site_symmetry_1
_geom_bond_atom_site_label_2
_geom_bond_site_symmetry_2
_geom_bond_distance
_geom_bond_publ_flag
O1 . C5 . 1.196(3) yes
O2 . C5 . 1.343(3) yes
O2 . C6 . 1.442(4) yes
O3 . C7 . 1.205(3) yes
O4 . C14 . 1.205(3) yes
O11 . C105 . 1.203(3) yes
O12 . C105 . 1.327(3) yes
O12 . C106 . 1.453(3) yes
O13 . C107 . 1.209(3) yes
O14 . C114 . 1.207(3) yes
N1 . C1 . 1.432(3) yes
N1 . C7 . 1.401(4) yes
N1 . C14 . 1.404(4) yes
N11 . C101 . 1.432(3) yes
N11 . C107 . 1.396(4) yes
N11 . C114 . 1.409(3) yes
C1 . C2 . 1.485(4) yes
C1 . C4 . 1.561(4) yes
C1 . C5 . 1.488(4) yes
C2 . C3 . 1.317(4) yes
C2 . C4 . 1.445(4) yes
C3 . H31 . 1.000 no
C3 . H32 . 1.000 no
C4 . H41 . 1.000 no
C4 . H42 . 1.000 no
C6 . H61 . 1.000 no
C6 . H62 . 1.000 no
C6 . H63 . 1.000 no
C7 . C8 . 1.487(4) yes
C8 . C9 . 1.383(4) yes
C8 . C13 . 1.382(4) yes
C9 . C10 . 1.391(4) yes
C9 . H91 . 1.000 no
C10 . C11 . 1.388(5) yes
C10 . H101 . 1.000 no
C11 . C12 . 1.394(4) yes
C11 . H111 . 1.000 no
C12 . C13 . 1.383(4) yes
C12 . H121 . 1.000 no
C13 . C14 . 1.489(4) yes
C101 . C102 . 1.480(4) yes
C101 . C104 . 1.550(4) yes
C101 . C105 . 1.497(4) yes
C102 . C103 . 1.338(5) yes
C102 . C104 . 1.439(5) yes
C103 . H1031 . 1.000 no
C103 . H1032 . 1.000 no
C104 . H1041 . 1.000 no
C104 . H1042 . 1.000 no
C106 . H1061 . 1.000 no
C106 . H1062 . 1.000 no
C106 . H1063 . 1.000 no
C107 . C108 . 1.486(4) yes
C108 . C109 . 1.381(4) yes
C108 . C113 . 1.383(4) yes
C109 . C110 . 1.398(4) yes
C109 . H1091 . 1.000 no
C110 . C111 . 1.390(4) yes
C110 . H1101 . 1.000 no
C111 . C112 . 1.398(4) yes
C111 . H1111 . 1.000 no
C112 . C113 . 1.383(4) yes
C112 . H1121 . 1.000 no
C113 . C114 . 1.485(4) yes

loop_
_geom_torsion_atom_site_label_1
_geom_torsion_atom_site_label_2
_geom_torsion_atom_site_label_3
_geom_torsion_atom_site_label_4
_geom_torsion_site_symmetry_1
_geom_torsion_site_symmetry_2
_geom_torsion_site_symmetry_3
_geom_torsion_site_symmetry_4
_geom_torsion
_geom_torsion_publ_flag
O(1) C(5) O(2) C(6) . . . . -2.8(4) no
O(1) C(5) C(1) N(1) . . . . -5.1(4) no
O(1) C(5) C(1) C(2) . . . . -154.5(3) no
O(1) C(5) C(1) C(4) . . . . 139.6(3) no
O(2) C(5) C(1) N(1) . . . . 175.2(2) no
O(2) C(5) C(1) C(2) . . . . 25.9(3) no
O(2) C(5) C(1) C(4) . . . . -40.1(3) no
O(3) C(7) N(1) C(1) . . . . -0.5(4) no
O(3) C(7) N(1) C(14) . . . . 176.9(3) no
O(3) C(7) C(8) C(9) . . . . 0.9(5) no
O(3) C(7) C(8) C(13) . . . . -178.1(3) no
O(4) C(14) N(1) C(1) . . . . 1.6(4) no
O(4) C(14) N(1) C(7) . . . . -175.9(3) no
O(4) C(14) C(13) C(8) . . . . 177.2(3) no
O(4) C(14) C(13) C(12) . . . . -2.0(5) no
O(11) C(105) O(12) C(106) . . . . -1.0(4) no
O(11) C(105) C(101) N(11) . . . . -0.3(4) no
O(11) C(105) C(101) C(102) . . . . -148.7(3) no
O(11) C(105) C(101) C(104) . . . . 145.0(3) no
O(12) C(105) C(101) N(11) . . . . -179.6(2) no
O(12) C(105) C(101) C(102) . . . . 32.0(4) no
O(12) C(105) C(101) C(104) . . . . -34.4(3) no
O(13) C(107) N(11) C(101) . . . . 5.5(4) no
O(13) C(107) N(11) C(114) . . . . 176.1(3) no
O(13) C(107) C(108) C(109) . . . . -0.5(5) no
O(13) C(107) C(108) C(113) . . . . -178.2(3) no
O(14) C(114) N(11) C(101) . . . . -3.7(4) no
O(14) C(114) N(11) C(107) . . . . -174.5(3) no
O(14) C(114) C(113) C(108) . . . . 175.6(3) no
O(14) C(114) C(113) C(112) . . . . -2.2(5) no
N(1) C(1) C(2) C(3) . . . . -65.7(5) no
N(1) C(1) C(2) C(4) . . . . 106.7(3) no
N(1) C(1) C(4) C(2) . . . . -106.4(3) no
N(1) C(7) C(8) C(9) . . . . -179.0(3) no
N(1) C(7) C(8) C(13) . . . . 2.0(3) no
N(1) C(14) C(13) C(8) . . . . -1.6(3) no
N(1) C(14) C(13) C(12) . . . . 179.2(3) no
N(11) C(101) C(102) C(103) . . . . -67.4(5) no
N(11) C(101) C(102) C(104) . . . . 107.4(3) no
N(11) C(101) C(104) C(102) . . . . -106.4(3) no
N(11) C(107) C(108) C(109) . . . . 179.6(3) no
N(11) C(107) C(108) C(113) . . . . 1.8(3) no
N(11) C(114) C(113) C(108) . . . . -3.1(3) no
N(11) C(114) C(113) C(112) . . . . 179.1(3) no
C(1) N(1) C(7) C(8) . . . . 179.4(2) no
C(1) N(1) C(14) C(13) . . . . -179.5(2) no
C(1) C(4) C(2) C(3) . . . . 170.6(6) no
C(1) C(5) O(2) C(6) . . . . 176.9(2) no
C(2) C(1) N(1) C(7) . . . . -115.4(3) no
C(2) C(1) N(1) C(14) . . . . 67.4(3) no
C(2) C(4) C(1) C(5) . . . . 110.3(3) no
C(3) C(2) C(1) C(4) . . . . -172.4(5) no
C(3) C(2) C(1) C(5) . . . . 82.5(5) no
C(4) C(1) N(1) C(7) . . . . -50.6(3) no
C(4) C(1) N(1) C(14) . . . . 132.3(3) no
C(4) C(2) C(1) C(5) . . . . -105.2(3) no
C(5) C(1) N(1) C(7) . . . . 94.2(3) no
C(5) C(1) N(1) C(14) . . . . -83.0(3) no
C(7) N(1) C(14) C(13) . . . . 3.0(3) no
C(7) C(8) C(9) C(10) . . . . -178.7(3) no
C(7) C(8) C(13) C(12) . . . . 179.1(3) no
C(7) C(8) C(13) C(14) . . . . -0.3(3) no
C(8) C(7) N(1) C(14) . . . . -3.1(3) no
C(8) C(9) C(10) C(11) . . . . -0.3(4) no
C(8) C(13) C(12) C(11) . . . . 0.0(4) no
C(9) C(8) C(13) C(12) . . . . 0.0(4) no
C(9) C(8) C(13) C(14) . . . . -179.3(3) no
C(9) C(10) C(11) C(12) . . . . 0.4(4) no
C(10) C(9) C(8) C(13) . . . . 0.2(4) no
C(10) C(11) C(12) C(13) . . . . -0.2(4) no
C(11) C(12) C(13) C(14) . . . . 179.2(3) no
C(101) N(11) C(107) C(108) . . . . -174.6(2) no
C(101) N(11) C(114) C(113) . . . . 175.1(2) no
C(101) C(104) C(102) C(103) . . . . 173.4(6) no
C(101) C(105) O(12) C(106) . . . . 178.3(2) no
C(102) C(101) N(11) C(107) . . . . -126.7(3) no
C(102) C(101) N(11) C(114) . . . . 63.7(4) no
C(102) C(104) C(101) C(105) . . . . 110.4(3) no
C(103) C(102) C(101) C(104) . . . . -174.7(5) no
C(103) C(102) C(101) C(105) . . . . 79.5(5) no
C(104) C(101) N(11) C(107) . . . . -61.5(4) no
C(104) C(101) N(11) C(114) . . . . 128.9(3) no
C(104) C(102) C(101) C(105) . . . . -105.8(3) no
C(105) C(101) N(11) C(107) . . . . 83.7(3) no
C(105) C(101) N(11) C(114) . . . . -85.8(3) no
C(107) N(11) C(114) C(113) . . . . 4.3(3) no
C(107) C(108) C(109) C(110) . . . . -178.5(3) no
C(107) C(108) C(113) C(112) . . . . 178.8(3) no
C(107) C(108) C(113) C(114) . . . . 0.8(3) no
C(108) C(107) N(11) C(114) . . . . -3.9(3) no
C(108) C(109) C(110) C(111) . . . . 0.5(4) no
C(108) C(113) C(112) C(111) . . . . 0.0(4) no
C(109) C(108) C(113) C(112) . . . . 0.8(4) no
C(109) C(108) C(113) C(114) . . . . -177.2(3) no
C(109) C(110) C(111) C(112) . . . . 0.2(4) no
C(110) C(109) C(108) C(113) . . . . -1.0(4) no
C(110) C(111) C(112) C(113) . . . . -0.5(4) no
C(111) C(112) C(113) C(114) . . . . 177.5(3) no
